data_2019774
loop_
_publ_author_name
'Hejrani-Dalir, Ali'
'Tabatabaee, Masumeh'
'Sheibani, Ali'

_publ_section_title
;
 Synthesis and crystal structure of 2-amino-3-hydroxypyridinium
 dioxido(pyridine-2,6-dicarboxylato-\k^3^<i>O</i>^2^,<i>N</i>,<i>O</i>^6^)vanadate(V)
 and its conversion to nanostructured V~2~O~5~
;
_journal_coeditor_code WQ3079
_journal_issue 2
_journal_name_full 'Acta Crystallographica Section C'
_journal_page_first
;
;
_journal_paper_doi 10.1107/S2053229614027983
_journal_volume 71
_journal_year 2015
_chemical_formula_iupac '(C5 H7 N2 O) [V (C7 H3 N O4) O2]'
_chemical_formula_moiety 'C7 H3 N O6 V, C5 H7 N2 O'
_chemical_formula_sum 'C12 H10 N3 O7 V'
_chemical_formula_weight 359.17
_chemical_name_systematic
;
2-Amino-3-hydroxypyridinium
dioxido(pyridine-2,6-dicarboxylato-\
\k^2^<i>O</i>^2^,<i>N</i>,<i>O</i>^6^)vanadate(V)
;
_space_group_IT_number 62
_symmetry_cell_setting orthorhombic
_symmetry_space_group_name_Hall '-P 2ac 2n'
_symmetry_space_group_name_H-M 'P n m a'
_atom_sites_solution_hydrogens geom
_atom_sites_solution_primary direct
_atom_sites_solution_secondary difmap
_audit_creation_method SHELXL97
_cell_angle_alpha 90.00
_cell_angle_beta 90.00
_cell_angle_gamma 90.00
_cell_formula_units_Z 4
_cell_length_a 26.173(3)
_cell_length_b 6.3586(7)
_cell_length_c 8.1089(8)
_cell_measurement_reflns_used 4939
_cell_measurement_temperature 147(2)
_cell_measurement_theta_max 27.53
_cell_measurement_theta_min 2.63
_cell_volume 1349.5(3)
_computing_cell_refinement
;
APEX2 (Bruker, 2007)
;
_computing_data_collection
;
APEX2 (Bruker, 2007)
;
_computing_data_reduction
;
SAINT (Bruker, 2007)
;
_computing_molecular_graphics
;
PLATON (Spek, 2009)
;
_computing_publication_material
;
SHELXTL (Sheldrick, 2008)
;
_computing_structure_refinement
;
SHELXL97 (Sheldrick, 2008)
;
_computing_structure_solution
;
SHELXS97 (Sheldrick, 2008)
;
_diffrn_ambient_temperature 147(2)
_diffrn_measured_fraction_theta_full 0.996
_diffrn_measured_fraction_theta_max 0.996
_diffrn_measurement_device_type 'Bruker Kappa APEX-DUO CCD area-detector'
_diffrn_measurement_method '\f and \w'
_diffrn_radiation_monochromator 'Bruker Triumph'
_diffrn_radiation_source 'fine-focus sealed tube'
_diffrn_radiation_type MoK\a
_diffrn_radiation_wavelength 0.71073
_diffrn_reflns_av_R_equivalents 0.0254
_diffrn_reflns_av_sigmaI/netI 0.0237
_diffrn_reflns_limit_h_max 34
_diffrn_reflns_limit_h_min -34
_diffrn_reflns_limit_k_max 6
_diffrn_reflns_limit_k_min -8
_diffrn_reflns_limit_l_max 10
_diffrn_reflns_limit_l_min -8
_diffrn_reflns_number 6889
_diffrn_reflns_theta_full 27.55
_diffrn_reflns_theta_max 27.55
_diffrn_reflns_theta_min 1.56
_exptl_absorpt_coefficient_mu 0.780
_exptl_absorpt_correction_T_max 0.7456
_exptl_absorpt_correction_T_min 0.6998
_exptl_absorpt_correction_type multi-scan
_exptl_absorpt_process_details
;
(SADABS; Sheldrick, 1996)
;
_exptl_crystal_colour brown
_exptl_crystal_density_diffrn 1.768
_exptl_crystal_density_method 'not measured'
_exptl_crystal_description plate
_exptl_crystal_F_000 728
_exptl_crystal_size_max 0.33
_exptl_crystal_size_mid 0.22
_exptl_crystal_size_min 0.14
_refine_diff_density_max 0.317
_refine_diff_density_min -0.462
_refine_ls_extinction_method none
_refine_ls_goodness_of_fit_ref 1.178
_refine_ls_hydrogen_treatment mixed
_refine_ls_matrix_type full
_refine_ls_number_parameters 148
_refine_ls_number_reflns 1698
_refine_ls_number_restraints 0
_refine_ls_restrained_S_all 1.178
_refine_ls_R_factor_all 0.0374
_refine_ls_R_factor_gt 0.0347
_refine_ls_shift/su_max 0.001
_refine_ls_shift/su_mean 0.000
_refine_ls_structure_factor_coef Fsqd
_refine_ls_weighting_details 'calc w = 1/[\s^2^(Fo^2^)+(0.0269P)^2^+1.4082P] where P=(Fo^2^+2Fc^2^)/3'
_refine_ls_weighting_scheme calc
_refine_ls_wR_factor_gt 0.0820
_refine_ls_wR_factor_ref 0.0832
_reflns_number_gt 1592
_reflns_number_total 1698
_reflns_threshold_expression I>2\s(I)
_cod_data_source_file wq3079sup1.cf
_cod_data_source_block I
_cod_database_code 2019774
_cod_database_fobs_code 2019774

loop_
_symmetry_equiv_pos_as_xyz
'x, y, z'
'x+1/2, -y+1/2, -z+1/2'
'-x, y+1/2, -z'
'-x+1/2, -y, z+1/2'
'-x, -y, -z'
'-x-1/2, y-1/2, z-1/2'
'x, -y-1/2, z'
'x-1/2, y, -z-1/2'

loop_
_atom_site_type_symbol
_atom_site_label
_atom_site_fract_x
_atom_site_fract_y
_atom_site_fract_z
_atom_site_U_iso_or_equiv
_atom_site_adp_type
_atom_site_calc_flag
_atom_site_refinement_flags
_atom_site_occupancy
_atom_site_symmetry_multiplicity
V V1 0.391884(15) 0.2500 0.32914(5) 0.01700(14) Uani d S 1 2
O O1 0.46797(6) 0.2500 0.3099(2) 0.0198(4) Uani d S 1 2
O O2 0.54401(7) 0.2500 0.4348(2) 0.0259(4) Uani d S 1 2
O O3 0.32960(6) 0.2500 0.4723(2) 0.0224(4) Uani d S 1 2
O O4 0.29382(7) 0.2500 0.7230(2) 0.0244(4) Uani d S 1 2
O O5 0.37900(5) 0.4580(3) 0.22208(17) 0.0311(3) Uani d . 1 1
N N1 0.41866(7) 0.2500 0.5728(2) 0.0138(4) Uani d S 1 2
C C1 0.49706(9) 0.2500 0.4375(3) 0.0173(5) Uani d S 1 2
C C2 0.46877(9) 0.2500 0.5985(3) 0.0155(5) Uani d S 1 2
C C3 0.48881(10) 0.2500 0.7568(3) 0.0214(5) Uani d S 1 2
H H3A 0.5247 0.2500 0.7750 0.026 Uiso calc SR 1 2
C C4 0.45462(10) 0.2500 0.8874(3) 0.0255(6) Uani d S 1 2
H H4A 0.4671 0.2500 0.9974 0.031 Uiso calc SR 1 2
C C5 0.40203(10) 0.2500 0.8585(3) 0.0234(6) Uani d S 1 2
H H5A 0.3784 0.2500 0.9475 0.028 Uiso calc SR 1 2
C C6 0.38534(9) 0.2500 0.6972(3) 0.0164(5) Uani d S 1 2
C C7 0.33135(9) 0.2500 0.6334(3) 0.0184(5) Uani d S 1 2
O O6 0.10832(7) 0.2500 0.3215(2) 0.0236(4) Uani d S 1 2
N N2 0.24348(8) 0.2500 0.2795(3) 0.0198(5) Uani d S 1 2
N N3 0.19267(9) 0.2500 0.5117(3) 0.0275(6) Uani d S 1 2
C C8 0.19712(9) 0.2500 0.3493(3) 0.0181(5) Uani d S 1 2
C C9 0.15369(9) 0.2500 0.2421(3) 0.0183(5) Uani d S 1 2
C C10 0.16107(9) 0.2500 0.0753(3) 0.0210(5) Uani d S 1 2
H H10A 0.1325 0.2500 0.0032 0.025 Uiso calc SR 1 2
C C11 0.21097(10) 0.2500 0.0097(3) 0.0255(6) Uani d S 1 2
H H11A 0.2161 0.2500 -0.1063 0.031 Uiso calc SR 1 2
C C12 0.25140(10) 0.2500 0.1128(3) 0.0247(6) Uani d S 1 2
H H12A 0.2852 0.2500 0.0699 0.030 Uiso calc SR 1 2
H H6O 0.0869(15) 0.2500 0.261(5) 0.033(10) Uiso d S 1 2
H H2N 0.2678(14) 0.2500 0.342(4) 0.029(9) Uiso d S 1 2
H H3NA 0.2175(15) 0.2500 0.572(5) 0.041(11) Uiso d S 1 2
H H3NB 0.1630(16) 0.2500 0.553(5) 0.044(11) Uiso d S 1 2

loop_
_atom_site_aniso_label
_atom_site_aniso_U_11
_atom_site_aniso_U_22
_atom_site_aniso_U_33
_atom_site_aniso_U_12
_atom_site_aniso_U_13
_atom_site_aniso_U_23
V1 0.0117(2) 0.0298(3) 0.0095(2) 0.000 -0.00042(14) 0.000
O1 0.0146(8) 0.0329(11) 0.0120(8) 0.000 0.0020(6) 0.000
O2 0.0108(8) 0.0429(12) 0.0239(10) 0.000 0.0022(7) 0.000
O3 0.0106(7) 0.0423(12) 0.0143(9) 0.000 0.0000(6) 0.000
O4 0.0147(8) 0.0383(12) 0.0201(9) 0.000 0.0067(7) 0.000
O5 0.0276(7) 0.0446(9) 0.0212(7) 0.0099(7) 0.0015(5) 0.0095(7)
N1 0.0128(9) 0.0176(10) 0.0111(9) 0.000 0.0001(7) 0.000
C1 0.0146(10) 0.0198(12) 0.0174(12) 0.000 0.0016(9) 0.000
C2 0.0120(10) 0.0179(12) 0.0166(12) 0.000 -0.0002(9) 0.000
C3 0.0158(11) 0.0292(14) 0.0192(13) 0.000 -0.0054(9) 0.000
C4 0.0258(13) 0.0368(16) 0.0137(12) 0.000 -0.0054(10) 0.000
C5 0.0208(12) 0.0362(16) 0.0132(12) 0.000 0.0017(10) 0.000
C6 0.0144(11) 0.0221(12) 0.0128(12) 0.000 0.0017(9) 0.000
C7 0.0154(11) 0.0247(13) 0.0151(12) 0.000 0.0022(9) 0.000
O6 0.0102(8) 0.0406(12) 0.0202(10) 0.000 0.0007(7) 0.000
N2 0.0097(9) 0.0307(13) 0.0190(11) 0.000 -0.0015(8) 0.000
N3 0.0155(10) 0.0500(17) 0.0170(11) 0.000 -0.0010(9) 0.000
C8 0.0129(11) 0.0228(13) 0.0185(12) 0.000 0.0001(9) 0.000
C9 0.0119(10) 0.0230(13) 0.0200(13) 0.000 0.0007(9) 0.000
C10 0.0137(11) 0.0311(15) 0.0181(13) 0.000 -0.0024(9) 0.000
C11 0.0193(12) 0.0428(17) 0.0143(12) 0.000 0.0035(10) 0.000
C12 0.0148(11) 0.0377(16) 0.0215(13) 0.000 0.0046(10) 0.000

loop_
_atom_type_symbol
_atom_type_description
_atom_type_scat_dispersion_real
_atom_type_scat_dispersion_imag
_atom_type_scat_source
C C 0.0033 0.0016 'International Tables Vol C Tables 4.2.6.8 and 6.1.1.4'
H H 0.0000 0.0000 'International Tables Vol C Tables 4.2.6.8 and 6.1.1.4'
N N 0.0061 0.0033 'International Tables Vol C Tables 4.2.6.8 and 6.1.1.4'
O O 0.0106 0.0060 'International Tables Vol C Tables 4.2.6.8 and 6.1.1.4'
V V 0.3005 0.5294 'International Tables Vol C Tables 4.2.6.8 and 6.1.1.4'

loop_
_geom_angle_atom_site_label_1
_geom_angle_atom_site_label_2
_geom_angle_atom_site_label_3
_geom_angle_site_symmetry_1
_geom_angle
_geom_angle_publ_flag
O5 V1 O5 7_565 109.70(11) y
O5 V1 O1 7_565 99.56(6) y
O5 V1 O1 . 99.56(6) y
O5 V1 O3 7_565 98.13(6) y
O5 V1 O3 . 98.13(6) y
O1 V1 O3 . 149.01(7) y
O5 V1 N1 7_565 125.13(6) y
O5 V1 N1 . 125.13(6) y
O1 V1 N1 . 74.94(7) y
O3 V1 N1 . 74.07(7) y
C1 O1 V1 . 121.87(15) ?
C7 O3 V1 . 123.45(15) ?
C2 N1 C6 . 121.8(2) ?
C2 N1 V1 . 118.55(16) ?
C6 N1 V1 . 119.63(16) ?
O2 C1 O1 . 125.3(2) ?
O2 C1 C2 . 120.6(2) ?
O1 C1 C2 . 114.1(2) ?
N1 C2 C3 . 121.3(2) ?
N1 C2 C1 . 110.6(2) ?
C3 C2 C1 . 128.2(2) ?
C2 C3 C4 . 117.6(2) ?
C2 C3 H3A . 121.2 ?
C4 C3 H3A . 121.2 ?
C3 C4 C5 . 120.5(2) ?
C3 C4 H4A . 119.7 ?
C5 C4 H4A . 119.7 ?
C6 C5 C4 . 118.1(2) ?
C6 C5 H5A . 120.9 ?
C4 C5 H5A . 120.9 ?
N1 C6 C5 . 120.7(2) ?
N1 C6 C7 . 110.7(2) ?
C5 C6 C7 . 128.6(2) ?
O4 C7 O3 . 124.5(2) ?
O4 C7 C6 . 123.4(2) ?
O3 C7 C6 . 112.1(2) ?
C9 O6 H6O . 111(3) ?
C8 N2 C12 . 123.7(2) ?
C8 N2 H2N . 116(2) ?
C12 N2 H2N . 120(2) ?
C8 N3 H3NA . 122(3) ?
C8 N3 H3NB . 119(3) ?
H3NA N3 H3NB . 120(4) ?
N3 C8 N2 . 120.1(2) ?
N3 C8 C9 . 122.3(2) ?
N2 C8 C9 . 117.6(2) ?
O6 C9 C10 . 126.6(2) ?
O6 C9 C8 . 114.1(2) ?
C10 C9 C8 . 119.3(2) ?
C9 C10 C11 . 120.3(2) ?
C9 C10 H10A . 119.9 ?
C11 C10 H10A . 119.9 ?
C12 C11 C10 . 119.6(2) ?
C12 C11 H11A . 120.2 ?
C10 C11 H11A . 120.2 ?
C11 C12 N2 . 119.6(2) ?
C11 C12 H12A . 120.2 ?
N2 C12 H12A . 120.2 ?

loop_
_geom_bond_atom_site_label_1
_geom_bond_atom_site_label_2
_geom_bond_site_symmetry_2
_geom_bond_distance
_geom_bond_publ_flag
V1 O5 7_565 1.6176(15) y
V1 O5 . 1.6176(15) y
V1 O1 . 1.9976(18) y
V1 O3 . 2.0012(18) y
V1 N1 . 2.096(2) y
O1 C1 . 1.285(3) ?
O2 C1 . 1.229(3) ?
O3 C7 . 1.307(3) ?
O4 C7 . 1.222(3) ?
N1 C2 . 1.328(3) ?
N1 C6 . 1.334(3) ?
C1 C2 . 1.500(3) ?
C2 C3 . 1.387(3) ?
C3 C4 . 1.387(4) ?
C3 H3A . 0.9500 ?
C4 C5 . 1.396(4) ?
C4 H4A . 0.9500 ?
C5 C6 . 1.379(3) ?
C5 H5A . 0.9500 ?
C6 C7 . 1.505(3) ?
O6 C9 . 1.351(3) ?
O6 H6O . 0.74(4) ?
N2 C8 . 1.339(3) ?
N2 C12 . 1.367(4) ?
N2 H2N . 0.81(4) ?
N3 C8 . 1.322(4) ?
N3 H3NA . 0.81(4) ?
N3 H3NB . 0.85(4) ?
C8 C9 . 1.431(3) ?
C9 C10 . 1.367(4) ?
C10 C11 . 1.410(3) ?
C10 H10A . 0.9500 ?
C11 C12 . 1.348(4) ?
C11 H11A . 0.9500 ?
C12 H12A . 0.9500 ?

loop_
_geom_hbond_atom_site_label_D
_geom_hbond_atom_site_label_H
_geom_hbond_atom_site_label_A
_geom_hbond_site_symmetry_A
_geom_hbond_distance_DH
_geom_hbond_distance_HA
_geom_hbond_distance_DA
_geom_hbond_angle_DHA
O6 H6O O2 2_455 0.74(4) 1.95(4) 2.675(3) 166(4)
N2 H2N O3 . 0.81(4) 1.93(4) 2.743(3) 175(3)
N3 H3NA O4 . 0.81(4) 2.34(4) 3.153(3) 175(4)
N3 H3NB O5 4_565 0.85(4) 2.56(3) 3.143(2) 128(2)
N3 H3NB O5 6_656 0.85(4) 2.56(3) 3.143(2) 128(2)

loop_
_geom_torsion_atom_site_label_1
_geom_torsion_atom_site_label_2
_geom_torsion_atom_site_label_3
_geom_torsion_atom_site_label_4
_geom_torsion_site_symmetry_1
_geom_torsion
O5 V1 O1 C1 7_565 -123.99(6)
O5 V1 O1 C1 . 123.99(6)
O3 V1 O1 C1 . 0.0
N1 V1 O1 C1 . 0.0
O5 V1 O3 C7 7_565 124.32(6)
O5 V1 O3 C7 . -124.31(6)
O1 V1 O3 C7 . 0.0
N1 V1 O3 C7 . 0.0
O5 V1 N1 C2 7_565 91.20(7)
O5 V1 N1 C2 . -91.20(7)
O1 V1 N1 C2 . 0.0
O3 V1 N1 C2 . 180.0
O5 V1 N1 C6 7_565 -88.80(7)
O5 V1 N1 C6 . 88.80(7)
O1 V1 N1 C6 . 180.0
O3 V1 N1 C6 . 0.0
V1 O1 C1 O2 . 180.0
V1 O1 C1 C2 . 0.0
C6 N1 C2 C3 . 0.0
V1 N1 C2 C3 . 180.0
C6 N1 C2 C1 . 180.0
V1 N1 C2 C1 . 0.0
O2 C1 C2 N1 . 180.0
O1 C1 C2 N1 . 0.0
O2 C1 C2 C3 . 0.0
O1 C1 C2 C3 . 180.0
N1 C2 C3 C4 . 0.0
C1 C2 C3 C4 . 180.0
C2 C3 C4 C5 . 0.0
C3 C4 C5 C6 . 0.0
C2 N1 C6 C5 . 0.0
V1 N1 C6 C5 . 180.0
C2 N1 C6 C7 . 180.0
V1 N1 C6 C7 . 0.0
C4 C5 C6 N1 . 0.0
C4 C5 C6 C7 . 180.0
V1 O3 C7 O4 . 180.0
V1 O3 C7 C6 . 0.0
N1 C6 C7 O4 . 180.0
C5 C6 C7 O4 . 0.0
N1 C6 C7 O3 . 0.0
C5 C6 C7 O3 . 180.0
C12 N2 C8 N3 . 180.0
C12 N2 C8 C9 . 0.0
N3 C8 C9 O6 . 0.0
N2 C8 C9 O6 . 180.0
N3 C8 C9 C10 . 180.0
N2 C8 C9 C10 . 0.0
O6 C9 C10 C11 . 180.0
C8 C9 C10 C11 . 0.0
C9 C10 C11 C12 . 0.0
C10 C11 C12 N2 . 0.0
C8 N2 C12 C11 . 0.0
